data_4318391
loop_
_publ_author_name
'Tristram Chivers'
'Mark Krahn'
'Gabriele Schatte'

_publ_contact_author_address
; Department of Chemistry
   University of Calgary
   Calgary Alberta T2N 1N4
   Canada
;
_publ_contact_author_email chivers@ucalgary.ca
_publ_contact_author_fax '001 403 289 9488'
_publ_contact_author_name 'Dr Tristram Chivers'
_publ_contact_author_phone '001 403 220 5741'
_publ_section_title
;
 Syntheses and X-ray Structures of Potassium Derivatives and a
 Paramagnetic Nickel(II) Complex of a Cyclodiphosph(III/V)azane
 Monoselenide
;
_journal_name_full 'Inorganic Chemistry'
_journal_page_first 4348
_journal_page_last 4354
_journal_paper_doi 10.1021/ic020167o
_journal_volume 41
_journal_year 2002
_chemical_formula_moiety 'C16 H38 N4 P2 Se'
_chemical_formula_sum 'C16 H38 N4 P2 Se'
_chemical_formula_weight 427.40
_chemical_name_systematic
;
  ?
;
_space_group_IT_number 14
_symmetry_cell_setting monoclinic
_symmetry_space_group_name_Hall '-P 2ybc'
_symmetry_space_group_name_H-M 'P 1 21/c 1'
_atom_sites_solution_hydrogens geom
_atom_sites_solution_primary direct
_atom_sites_solution_secondary difmap
_cell_angle_alpha 90.00
_cell_angle_beta 90.6000(5)
_cell_angle_gamma 90.00
_cell_formula_units_Z 4
_cell_length_a 9.5100(1)
_cell_length_b 15.1320(2)
_cell_length_c 15.9940(2)
_cell_measurement_reflns_used 6389
_cell_measurement_temperature 173(2)
_cell_measurement_theta_max 29.131
_cell_measurement_theta_min 0.998
_cell_volume 2301.50(5)
_computing_cell_refinement 'HKL Scalepack (Otwinowski & Minor 1997)'
_computing_data_collection 'Collect (Nonius BV, 1997-2000)'
_computing_data_reduction ' HKL Denzo and Scalepack (Otwinowski & Minor 1997)'
_computing_molecular_graphics ' Cameron (WinGX v1.64.03a), Ortep (SHELXTL-NT v5.1, Bruker)'
_computing_publication_material 'WinGX v1.64.03a (L. J. Farrugia)'
_computing_structure_refinement 'SHELXL-97 (Sheldrick, 1997)'
_computing_structure_solution 'SHELXS-97 (Sheldrick, 1997)'
_diffrn_ambient_temperature 173(2)
_diffrn_detector_area_resol_mean 9
_diffrn_measured_fraction_theta_full 0.997
_diffrn_measured_fraction_theta_max 0.997
_diffrn_measurement_device '95mm CCD camera on \k-goniostat'
_diffrn_measurement_device_type 'KappaCCD (Nonius, FR540C)'
_diffrn_measurement_method 'CCD rotation images, thick slices'
_diffrn_orient_matrix_type 'by Nonius Collect from scalepack cell'
_diffrn_radiation_monochromator 'horizonally mounted graphite crystal'
_diffrn_radiation_source 'Enraf Nonius FR590D, fine-focus sealed tube'
_diffrn_radiation_type MoK\a
_diffrn_radiation_wavelength 0.71073
_diffrn_reflns_av_R_equivalents 0.0296
_diffrn_reflns_av_sigmaI/netI 0.0451
_diffrn_reflns_limit_h_max 11
_diffrn_reflns_limit_h_min -11
_diffrn_reflns_limit_k_max 18
_diffrn_reflns_limit_k_min -18
_diffrn_reflns_limit_l_max 19
_diffrn_reflns_limit_l_min -19
_diffrn_reflns_number 9204
_diffrn_reflns_theta_full 26.36
_diffrn_reflns_theta_max 26.36
_diffrn_reflns_theta_min 3.35
_diffrn_standards_decay_% 'no decay'
_exptl_absorpt_coefficient_mu 1.776
_exptl_absorpt_correction_T_max 0.9165
_exptl_absorpt_correction_T_min 0.8020
_exptl_absorpt_correction_type multi-scan
_exptl_absorpt_process_details 'HKL Scalepack (Otwinowski & Minor 1997)'
_exptl_crystal_colour colourless
_exptl_crystal_density_diffrn 1.233
_exptl_crystal_density_method 'not measured'
_exptl_crystal_description 'thin plate'
_exptl_crystal_F_000 904
_exptl_crystal_size_max 0.13
_exptl_crystal_size_mid 0.13
_exptl_crystal_size_min 0.05
_refine_diff_density_max 0.739
_refine_diff_density_min -0.557
_refine_diff_density_rms 0.057
_refine_ls_extinction_method none
_refine_ls_goodness_of_fit_ref 1.035
_refine_ls_hydrogen_treatment mixed
_refine_ls_matrix_type full
_refine_ls_number_parameters 214
_refine_ls_number_reflns 4684
_refine_ls_number_restraints 0
_refine_ls_restrained_S_all 1.035
_refine_ls_R_factor_all 0.0645
_refine_ls_R_factor_gt 0.0369
_refine_ls_shift/su_max 0.000
_refine_ls_shift/su_mean 0.000
_refine_ls_structure_factor_coef Fsqd
_refine_ls_weighting_details 'calc w=1/[\s^2^(Fo^2^)+(0.0416P)^2^+0.8873P] where P=(Fo^2^+2Fc^2^)/3'
_refine_ls_weighting_scheme calc
_refine_ls_wR_factor_gt 0.0842
_refine_ls_wR_factor_ref 0.0946
_reflns_number_gt 3359
_reflns_number_total 4684
_reflns_threshold_expression >2sigma(I)
_cod_data_source_file ic020167o_2.cif
_cod_data_source_block 6
_cod_original_sg_symbol_Hall -P2ybc
_cod_database_code 4318391

loop_
_symmetry_equiv_pos_as_xyz
'x, y, z'
'-x, y+1/2, -z+1/2'
'-x, -y, -z'
'x, -y-1/2, z-1/2'

loop_
_atom_site_label
_atom_site_type_symbol
_atom_site_fract_x
_atom_site_fract_y
_atom_site_fract_z
_atom_site_U_iso_or_equiv
_atom_site_adp_type
_atom_site_occupancy
_atom_site_symmetry_multiplicity
_atom_site_calc_flag
_atom_site_refinement_flags
_atom_site_disorder_assembly
_atom_site_disorder_group
Se1 Se 0.66941(3) 0.68736(2) 0.37232(2) 0.05748(13) Uani 1 1 d . . .
P1 P 0.61870(7) 0.58145(4) 0.29096(4) 0.03247(17) Uani 1 1 d . . .
P2 P 0.80521(6) 0.49562(4) 0.21036(4) 0.03059(16) Uani 1 1 d . . .
N1 N 0.6826(2) 0.58029(13) 0.19389(13) 0.0326(5) Uani 1 1 d . . .
N2 N 0.7048(2) 0.48573(13) 0.30104(12) 0.0302(5) Uani 1 1 d . . .
N3 N 0.4474(2) 0.57237(14) 0.29477(15) 0.0362(5) Uani 1 1 d . . .
H3N H 0.420(3) 0.6050(19) 0.3232(18) 0.043 Uiso 1 1 d . . .
N4 N 0.7531(2) 0.41364(14) 0.14899(14) 0.0358(5) Uani 1 1 d . . .
H4N H 0.672(3) 0.4042(19) 0.1449(18) 0.043 Uiso 1 1 d . . .
C10 C 0.6984(3) 0.65387(18) 0.13245(19) 0.0475(7) Uani 1 1 d . . .
C11 C 0.5700(3) 0.71358(19) 0.1365(2) 0.0585(9) Uani 1 1 d . . .
H11A H 0.5643 0.7399 0.1924 0.070 Uiso 1 1 calc R . .
H11B H 0.4850 0.6787 0.1252 0.070 Uiso 1 1 calc R . .
H11C H 0.5780 0.7605 0.0947 0.070 Uiso 1 1 calc R . .
C12 C 0.8317(3) 0.7075(2) 0.1521(3) 0.0741(11) Uani 1 1 d . . .
H12A H 0.8245 0.7335 0.2081 0.089 Uiso 1 1 calc R . .
H12B H 0.8419 0.7547 0.1107 0.089 Uiso 1 1 calc R . .
H12C H 0.9140 0.6686 0.1502 0.089 Uiso 1 1 calc R . .
C13 C 0.7071(4) 0.6130(2) 0.0459(2) 0.0742(11) Uani 1 1 d . . .
H13A H 0.7898 0.5745 0.0433 0.089 Uiso 1 1 calc R . .
H13B H 0.7151 0.6599 0.0040 0.089 Uiso 1 1 calc R . .
H13C H 0.6221 0.5782 0.0347 0.089 Uiso 1 1 calc R . .
C20 C 0.7495(3) 0.43689(19) 0.37799(16) 0.0407(7) Uani 1 1 d . . .
C21 C 0.6311(3) 0.4388(2) 0.44027(17) 0.0525(8) Uani 1 1 d . . .
H21A H 0.5467 0.4124 0.4151 0.063 Uiso 1 1 calc R . .
H21B H 0.6113 0.5002 0.4559 0.063 Uiso 1 1 calc R . .
H21C H 0.6585 0.4053 0.4902 0.063 Uiso 1 1 calc R . .
C22 C 0.8813(3) 0.4782(3) 0.4169(2) 0.0672(10) Uani 1 1 d . . .
H22A H 0.9578 0.4768 0.3764 0.081 Uiso 1 1 calc R . .
H22B H 0.9090 0.4447 0.4669 0.081 Uiso 1 1 calc R . .
H22C H 0.8616 0.5395 0.4325 0.081 Uiso 1 1 calc R . .
C23 C 0.7803(4) 0.3416(2) 0.35199(19) 0.0585(9) Uani 1 1 d . . .
H23A H 0.8571 0.3410 0.3117 0.070 Uiso 1 1 calc R . .
H23B H 0.6959 0.3157 0.3263 0.070 Uiso 1 1 calc R . .
H23C H 0.8075 0.3070 0.4014 0.070 Uiso 1 1 calc R . .
C30 C 0.3370(2) 0.51441(17) 0.25666(17) 0.0370(6) Uani 1 1 d . . .
C31 C 0.2664(3) 0.4635(2) 0.3268(2) 0.0675(10) Uani 1 1 d . . .
H31A H 0.2262 0.5052 0.3668 0.081 Uiso 1 1 calc R . .
H31B H 0.3361 0.4262 0.3553 0.081 Uiso 1 1 calc R . .
H31C H 0.1914 0.4263 0.3033 0.081 Uiso 1 1 calc R . .
C32 C 0.3985(3) 0.4508(2) 0.1955(2) 0.0718(11) Uani 1 1 d . . .
H32A H 0.4685 0.4136 0.2239 0.086 Uiso 1 1 calc R . .
H32B H 0.4436 0.4837 0.1503 0.086 Uiso 1 1 calc R . .
H32C H 0.3236 0.4134 0.1721 0.086 Uiso 1 1 calc R . .
C33 C 0.2285(3) 0.5730(2) 0.2151(2) 0.0681(10) Uani 1 1 d . . .
H33A H 0.1899 0.6140 0.2564 0.082 Uiso 1 1 calc R . .
H33B H 0.1526 0.5364 0.1918 0.082 Uiso 1 1 calc R . .
H33C H 0.2726 0.6066 0.1700 0.082 Uiso 1 1 calc R . .
C40 C 0.8402(3) 0.35279(17) 0.09871(17) 0.0389(6) Uani 1 1 d . . .
C41 C 0.7934(5) 0.2593(2) 0.1159(2) 0.0804(12) Uani 1 1 d . . .
H41A H 0.8057 0.2463 0.1755 0.096 Uiso 1 1 calc R . .
H41B H 0.8501 0.2182 0.0830 0.096 Uiso 1 1 calc R . .
H41C H 0.6941 0.2528 0.1002 0.096 Uiso 1 1 calc R . .
C42 C 0.8206(5) 0.3725(3) 0.0064(2) 0.0765(11) Uani 1 1 d . . .
H42A H 0.8507 0.4333 -0.0050 0.092 Uiso 1 1 calc R . .
H42B H 0.7211 0.3658 -0.0090 0.092 Uiso 1 1 calc R . .
H42C H 0.8772 0.3313 -0.0264 0.092 Uiso 1 1 calc R . .
C43 C 0.9947(3) 0.3629(3) 0.1215(3) 0.0802(12) Uani 1 1 d . . .
H43A H 1.0247 0.4237 0.1104 0.096 Uiso 1 1 calc R . .
H43B H 1.0505 0.3220 0.0878 0.096 Uiso 1 1 calc R . .
H43C H 1.0087 0.3495 0.1810 0.096 Uiso 1 1 calc R . .

loop_
_atom_site_aniso_label
_atom_site_aniso_U_11
_atom_site_aniso_U_22
_atom_site_aniso_U_33
_atom_site_aniso_U_23
_atom_site_aniso_U_13
_atom_site_aniso_U_12
Se1 0.0479(2) 0.0515(2) 0.0732(3) -0.03535(17) 0.00522(16) -0.01213(14)
P1 0.0265(3) 0.0310(3) 0.0399(4) -0.0105(3) 0.0033(3) -0.0037(3)
P2 0.0261(3) 0.0300(3) 0.0358(4) -0.0031(3) 0.0043(3) -0.0017(3)
N1 0.0327(11) 0.0255(10) 0.0398(12) 0.0002(9) 0.0071(9) -0.0002(9)
N2 0.0256(10) 0.0355(11) 0.0295(11) -0.0041(9) -0.0005(8) 0.0005(8)
N3 0.0266(11) 0.0345(12) 0.0475(14) -0.0163(10) 0.0051(10) -0.0006(9)
N4 0.0282(11) 0.0382(12) 0.0411(13) -0.0104(10) 0.0029(10) 0.0002(10)
C10 0.0503(17) 0.0315(14) 0.0611(19) 0.0120(14) 0.0182(15) 0.0024(13)
C11 0.062(2) 0.0379(16) 0.076(2) 0.0124(16) 0.0109(17) 0.0102(14)
C12 0.056(2) 0.0461(19) 0.121(3) 0.020(2) 0.025(2) -0.0055(16)
C13 0.117(3) 0.054(2) 0.052(2) 0.0254(17) 0.028(2) 0.021(2)
C20 0.0323(14) 0.0589(18) 0.0308(14) 0.0017(13) -0.0041(11) 0.0030(12)
C21 0.0489(18) 0.076(2) 0.0321(15) 0.0047(15) 0.0051(13) 0.0044(16)
C22 0.0416(17) 0.107(3) 0.052(2) -0.0002(19) -0.0160(15) -0.0019(18)
C23 0.067(2) 0.062(2) 0.0465(18) 0.0177(15) 0.0033(16) 0.0205(17)
C30 0.0235(12) 0.0367(14) 0.0507(17) -0.0102(12) -0.0007(12) -0.0019(10)
C31 0.0477(19) 0.085(3) 0.070(2) 0.008(2) -0.0026(17) -0.0293(18)
C32 0.0389(17) 0.076(2) 0.100(3) -0.054(2) 0.0100(18) -0.0182(16)
C33 0.054(2) 0.0531(19) 0.096(3) -0.0017(19) -0.035(2) -0.0005(16)
C40 0.0439(16) 0.0322(13) 0.0408(15) -0.0061(12) 0.0106(12) 0.0024(12)
C41 0.116(3) 0.0366(17) 0.090(3) -0.0122(18) 0.043(2) -0.0046(19)
C42 0.113(3) 0.071(2) 0.046(2) -0.0109(18) 0.014(2) 0.018(2)
C43 0.047(2) 0.095(3) 0.098(3) -0.045(2) 0.0107(19) 0.0174(19)

loop_
_atom_type_symbol
_atom_type_description
_atom_type_scat_dispersion_real
_atom_type_scat_dispersion_imag
_atom_type_scat_source
C C 0.0033 0.0016 'International Tables Vol C Tables 4.2.6.8 and 6.1.1.4'
H H 0.0000 0.0000 'International Tables Vol C Tables 4.2.6.8 and 6.1.1.4'
N N 0.0061 0.0033 'International Tables Vol C Tables 4.2.6.8 and 6.1.1.4'
P P 0.1023 0.0942 'International Tables Vol C Tables 4.2.6.8 and 6.1.1.4'
Se Se -0.0929 2.2259 'International Tables Vol C Tables 4.2.6.8 and 6.1.1.4'

loop_
_geom_angle_atom_site_label_1
_geom_angle_atom_site_label_2
_geom_angle_atom_site_label_3
_geom_angle
_geom_angle_site_symmetry_1
_geom_angle_site_symmetry_3
_geom_angle_publ_flag
N3 P1 N2 114.25(11) . . ?
N3 P1 N1 113.89(12) . . ?
N2 P1 N1 84.15(10) . . ?
N3 P1 Se1 105.13(8) . . ?
N2 P1 Se1 119.26(7) . . ?
N1 P1 Se1 119.71(8) . . ?
N3 P1 P2 132.22(8) . . ?
Se1 P1 P2 122.65(3) . . ?
N4 P2 N1 105.35(11) . . ?
N4 P2 N2 105.35(11) . . ?
N1 P2 N2 79.58(10) . . ?
N4 P2 P1 118.34(8) . . ?
C10 N1 P1 130.00(17) . . ?
C10 N1 P2 124.96(17) . . ?
P1 N1 P2 96.65(11) . . ?
C20 N2 P1 130.05(17) . . ?
C20 N2 P2 124.88(16) . . ?
P1 N2 P2 96.71(11) . . ?
C30 N3 P1 136.88(17) . . ?
C40 N4 P2 128.49(18) . . ?
N1 C10 C13 107.6(2) . . ?
N1 C10 C11 109.1(2) . . ?
C13 C10 C11 109.4(3) . . ?
N1 C10 C12 110.4(3) . . ?
C13 C10 C12 110.5(3) . . ?
C11 C10 C12 109.8(2) . . ?
N2 C20 C21 109.0(2) . . ?
N2 C20 C22 111.0(2) . . ?
C21 C20 C22 109.7(2) . . ?
N2 C20 C23 107.2(2) . . ?
C21 C20 C23 110.1(3) . . ?
C22 C20 C23 109.8(3) . . ?
N3 C30 C32 111.6(2) . . ?
N3 C30 C33 108.0(2) . . ?
C32 C30 C33 111.1(3) . . ?
N3 C30 C31 108.1(2) . . ?
C32 C30 C31 109.5(3) . . ?
C33 C30 C31 108.5(3) . . ?
N4 C40 C41 108.4(2) . . ?
N4 C40 C42 110.0(2) . . ?
C41 C40 C42 109.2(3) . . ?
N4 C40 C43 110.6(2) . . ?
C41 C40 C43 109.7(3) . . ?
C42 C40 C43 108.9(3) . . ?

loop_
_geom_bond_atom_site_label_1
_geom_bond_atom_site_label_2
_geom_bond_distance
_geom_bond_site_symmetry_2
_geom_bond_publ_flag
Se1 P1 2.1169(7) . ?
P1 N3 1.637(2) . ?
P1 N2 1.671(2) . ?
P1 N1 1.673(2) . ?
P1 P2 2.5578(9) . ?
P2 N4 1.655(2) . ?
P2 N1 1.750(2) . ?
P2 N2 1.751(2) . ?
N1 C10 1.494(3) . ?
N2 C20 1.494(3) . ?
N3 C30 1.493(3) . ?
N4 C40 1.482(3) . ?
C10 C13 1.519(4) . ?
C10 C11 1.521(4) . ?
C10 C12 1.535(4) . ?
C20 C21 1.512(4) . ?
C20 C22 1.527(4) . ?
C20 C23 1.530(4) . ?
C30 C32 1.496(4) . ?
C30 C33 1.510(4) . ?
C30 C31 1.523(4) . ?
C40 C41 1.509(4) . ?
C40 C42 1.516(4) . ?
C40 C43 1.518(4) . ?

loop_
_geom_torsion_atom_site_label_1
_geom_torsion_atom_site_label_2
_geom_torsion_atom_site_label_3
_geom_torsion_atom_site_label_4
_geom_torsion
_geom_torsion_site_symmetry_1
_geom_torsion_site_symmetry_2
_geom_torsion_site_symmetry_3
_geom_torsion_site_symmetry_4
_geom_torsion_publ_flag
N3 P1 P2 N4 -0.37(16) . . . . ?
N2 P1 P2 N4 80.26(14) . . . . ?
N1 P1 P2 N4 -80.32(14) . . . . ?
Se1 P1 P2 N4 179.62(10) . . . . ?
N3 P1 P2 N1 79.95(16) . . . . ?
N2 P1 P2 N1 160.58(14) . . . . ?
Se1 P1 P2 N1 -100.06(11) . . . . ?
N3 P1 P2 N2 -80.63(16) . . . . ?
N1 P1 P2 N2 -160.58(14) . . . . ?
Se1 P1 P2 N2 99.37(10) . . . . ?
N3 P1 N1 C10 84.6(2) . . . . ?
N2 P1 N1 C10 -161.5(2) . . . . ?
Se1 P1 N1 C10 -41.0(3) . . . . ?
P2 P1 N1 C10 -148.3(3) . . . . ?
N3 P1 N1 P2 -127.10(11) . . . . ?
N2 P1 N1 P2 -13.14(10) . . . . ?
Se1 P1 N1 P2 107.34(8) . . . . ?
N4 P2 N1 C10 -93.5(2) . . . . ?
N2 P2 N1 C10 163.3(2) . . . . ?
P1 P2 N1 C10 150.6(3) . . . . ?
N4 P2 N1 P1 115.88(11) . . . . ?
N2 P2 N1 P1 12.67(9) . . . . ?
N3 P1 N2 C20 -84.9(2) . . . . ?
N1 P1 N2 C20 161.5(2) . . . . ?
Se1 P1 N2 C20 40.6(2) . . . . ?
P2 P1 N2 C20 148.3(3) . . . . ?
N3 P1 N2 P2 126.73(11) . . . . ?
N1 P1 N2 P2 13.13(10) . . . . ?
Se1 P1 N2 P2 -107.78(8) . . . . ?
N4 P2 N2 C20 93.4(2) . . . . ?
N1 P2 N2 C20 -163.4(2) . . . . ?
P1 P2 N2 C20 -150.7(2) . . . . ?
N4 P2 N2 P1 -115.90(11) . . . . ?
N1 P2 N2 P1 -12.69(9) . . . . ?
N2 P1 N3 C30 -46.6(3) . . . . ?
N1 P1 N3 C30 47.8(3) . . . . ?
Se1 P1 N3 C30 -179.3(3) . . . . ?
P2 P1 N3 C30 0.7(4) . . . . ?
N1 P2 N4 C40 140.7(2) . . . . ?
N2 P2 N4 C40 -136.2(2) . . . . ?
P1 P2 N4 C40 -177.70(19) . . . . ?
P1 N1 C10 C13 -158.4(2) . . . . ?
P2 N1 C10 C13 61.1(3) . . . . ?
P1 N1 C10 C11 -39.7(3) . . . . ?
P2 N1 C10 C11 179.8(2) . . . . ?
P1 N1 C10 C12 81.0(3) . . . . ?
P2 N1 C10 C12 -59.5(3) . . . . ?
P1 N2 C20 C21 42.8(3) . . . . ?
P2 N2 C20 C21 -176.63(19) . . . . ?
P1 N2 C20 C22 -78.1(3) . . . . ?
P2 N2 C20 C22 62.4(3) . . . . ?
P1 N2 C20 C23 162.0(2) . . . . ?
P2 N2 C20 C23 -57.5(3) . . . . ?
P1 N3 C30 C32 -4.0(4) . . . . ?
P1 N3 C30 C33 -126.3(3) . . . . ?
P1 N3 C30 C31 116.5(3) . . . . ?
P2 N4 C40 C41 130.8(3) . . . . ?
P2 N4 C40 C42 -109.9(3) . . . . ?
P2 N4 C40 C43 10.4(4) . . . . ?
